data_1568972
loop_
_publ_author_name
'Kundu, Gargi'
'Amrutha, P. R.'
'Raj, K. Vipin'
'Tothadi, Srinu'
'Vanka, Kumar'
'Sen, Sakya S.'

_publ_section_title
;
 Taming the parent oxoborane.
;
_journal_issue 22
_journal_name_full 'Chemical science'
_journal_page_first 5894
_journal_page_last 5898
_journal_paper_doi 10.1039/d3sc01544k
_journal_volume 14
_journal_year 2023
_chemical_formula_moiety 'C28 H43 B Cl3 Ga N2, 0.5(C2 H4 Cl4)'
_chemical_formula_sum 'C29 H45 B Cl5 Ga N2'
_chemical_formula_weight 679.45
_space_group_crystal_system monoclinic
_space_group_IT_number 11
_space_group_name_Hall '-P 2yb'
_space_group_name_H-M_alt 'P 1 21/m 1'
_atom_sites_solution_hydrogens mixed
_audit_creation_date 2022-11-05
_audit_creation_method
;
Olex2 1.2
(compiled 2018.05.29 svn.r3508 for OlexSys, GUI svn.r5506)
;
_audit_update_record
;
2023-01-05 deposited with the CCDC.	2023-04-26 downloaded from the CCDC.
;
_cell_angle_alpha 90
_cell_angle_beta 107.539(2)
_cell_angle_gamma 90
_cell_formula_units_Z 2
_cell_length_a 10.1202(5)
_cell_length_b 16.2970(8)
_cell_length_c 10.7828(5)
_cell_measurement_reflns_used 9908
_cell_measurement_temperature 100(2)
_cell_measurement_theta_max 28.31
_cell_measurement_theta_min 2.34
_cell_volume 1695.72(14)
_computing_molecular_graphics 'Olex2 (Dolomanov et al., 2009)'
_computing_publication_material 'Olex2 (Dolomanov et al., 2009)'
_computing_structure_refinement 'ShelXL (Sheldrick, 2015)'
_computing_structure_solution 'SHELXT 2014/5 (Sheldrick, 2014)'
_diffrn_ambient_temperature 100.0
_diffrn_measured_fraction_theta_full 0.999
_diffrn_measured_fraction_theta_max 0.999
_diffrn_measurement_device_type 'Bruker D8 VENTURE Kappa Duo PHOTON II CPAD'
_diffrn_measurement_method '\f and \w scans'
_diffrn_radiation_type MoK\a
_diffrn_radiation_wavelength 0.71073
_diffrn_reflns_av_R_equivalents 0.0890
_diffrn_reflns_av_unetI/netI 0.0382
_diffrn_reflns_Laue_measured_fraction_full 0.999
_diffrn_reflns_Laue_measured_fraction_max 0.999
_diffrn_reflns_limit_h_max 12
_diffrn_reflns_limit_h_min -12
_diffrn_reflns_limit_k_max 19
_diffrn_reflns_limit_k_min -19
_diffrn_reflns_limit_l_max 12
_diffrn_reflns_limit_l_min -12
_diffrn_reflns_number 37086
_diffrn_reflns_point_group_measured_fraction_full 0.999
_diffrn_reflns_point_group_measured_fraction_max 0.999
_diffrn_reflns_theta_full 24.993
_diffrn_reflns_theta_max 24.993
_diffrn_reflns_theta_min 2.110
_diffrn_standards_number 0
_exptl_absorpt_coefficient_mu 1.226
_exptl_absorpt_correction_T_max 0.7461
_exptl_absorpt_correction_T_min 0.5841
_exptl_absorpt_correction_type multi-scan
_exptl_absorpt_process_details
'SADABS-2016/2 (Bruker,2016/2) was used for absorption correction. wR2(int) was 0.1433 before and 0.0720 after correction. The Ratio of minimum to maximum transmission is 0.7829. The \l/2 correction factor is Not present.'
_exptl_crystal_colour colourless
_exptl_crystal_colour_primary colourless
_exptl_crystal_density_diffrn 1.331
_exptl_crystal_description block
_exptl_crystal_F_000 708
_exptl_crystal_size_max 0.14
_exptl_crystal_size_mid 0.1
_exptl_crystal_size_min 0.05
_refine_diff_density_max 1.141
_refine_diff_density_min -0.865
_refine_diff_density_rms 0.068
_refine_ls_extinction_method none
_refine_ls_goodness_of_fit_ref 1.028
_refine_ls_hydrogen_treatment mixed
_refine_ls_matrix_type full
_refine_ls_number_parameters 195
_refine_ls_number_reflns 3091
_refine_ls_number_restraints 0
_refine_ls_restrained_S_all 1.028
_refine_ls_R_factor_all 0.0476
_refine_ls_R_factor_gt 0.0394
_refine_ls_shift/su_max 0.000
_refine_ls_shift/su_mean 0.000
_refine_ls_structure_factor_coef Fsqd
_refine_ls_weighting_details 'w=1/[\s^2^(Fo^2^)+(0.0325P)^2^+2.9610P] where P=(Fo^2^+2Fc^2^)/3'
_refine_ls_weighting_scheme calc
_refine_ls_wR_factor_gt 0.0932
_refine_ls_wR_factor_ref 0.0989
_reflns_Friedel_coverage 0.000
_reflns_number_gt 2682
_reflns_number_total 3091
_reflns_threshold_expression 'I > 2\s(I)'
_cod_data_source_file d3sc01544k2.cif
_cod_data_source_block mo_gk6_bh3gacl3_0m_a
_cod_depositor_comments 'Adding full bibliography for 1568972--1568974.cif.'
_cod_database_code 1568972
_shelx_shelxl_version_number 2018/3
_shelx_space_group_comment
;
The symmetry employed for this shelxl refinement is uniquely defined
by the following loop, which should always be used as a source of
symmetry information in preference to the above space-group names.
They are only intended as comments.
;
_shelx_estimated_absorpt_t_max 0.941
_shelx_estimated_absorpt_t_min 0.847
_olex2_refinement_description
;
1. Fixed Uiso
 At 1.2 times of:
  All C(H) groups, All C(H,H) groups
 At 1.5 times of:
  All C(H,H,H) groups
2. Others
 Fixed Sof: H2A(0.5) H2B(0.5)
3.a Ternary CH refined with riding coordinates:
 C8(H8), C11(H11)
3.b Secondary CH2 refined with riding coordinates:
 C14(H14A,H14B), C15(H15A,H15B), C2(H2A,H2B)
3.c Aromatic/amide H refined with riding coordinates:
 C4(H4), C5(H5), C6(H6)
3.d Idealised Me refined as rotating group:
 C9(H9A,H9B,H9C), C10(H10A,H10B,H10C), C12(H12A,H12B,H12C), C13(H13A,H13B,H13C)
;
_olex2_submission_special_instructions 'No special instructions were received'

loop_
_space_group_symop_operation_xyz
'x, y, z'
'-x, y+1/2, -z'
'-x, -y, -z'
'x, -y-1/2, z'

loop_
_atom_site_label
_atom_site_type_symbol
_atom_site_fract_x
_atom_site_fract_y
_atom_site_fract_z
_atom_site_U_iso_or_equiv
_atom_site_adp_type
_atom_site_occupancy
_atom_site_site_symmetry_order
_atom_site_calc_flag
_atom_site_refinement_flags_posn
_atom_site_refinement_flags_adp
_atom_site_refinement_flags_occupancy
_atom_site_disorder_assembly
_atom_site_disorder_group
Ga1 Ga 0.40163(4) 0.250000 0.82212(4) 0.02561(15) Uani 1 2 d S T P . .
Cl1 Cl 0.28318(8) 0.14335(5) 0.72958(9) 0.0439(2) Uani 1 1 d . . . . .
Cl2 Cl 0.42763(12) 0.250000 1.02829(11) 0.0367(3) Uani 1 2 d S T P . .
Cl3 Cl -0.05330(16) 0.250000 0.32265(11) 0.0481(3) Uani 1 2 d S T P . .
Cl4 Cl 0.2483(2) 0.250000 0.37192(18) 0.0854(6) Uani 1 2 d S T P . .
N0AA N 0.8437(2) 0.17918(13) 0.85899(19) 0.0174(5) Uani 1 1 d . . . . .
C1 C 0.7737(4) 0.250000 0.8378(3) 0.0171(8) Uani 1 2 d S T P . .
C0AA C 0.7768(3) 0.09946(16) 0.8309(3) 0.0198(6) Uani 1 1 d . . . . .
C3 C 0.7447(3) 0.06853(17) 0.7040(3) 0.0228(6) Uani 1 1 d . . . . .
C4 C 0.6915(3) -0.01081(19) 0.6834(3) 0.0296(7) Uani 1 1 d . . . . .
H4 H 0.668643 -0.033785 0.598624 0.036 Uiso 1 1 calc R . . . .
C5 C 0.6712(3) -0.05699(19) 0.7843(3) 0.0319(7) Uani 1 1 d . . . . .
H5 H 0.634465 -0.110926 0.767938 0.038 Uiso 1 1 calc R . . . .
C6 C 0.7042(3) -0.02483(18) 0.9081(3) 0.0264(6) Uani 1 1 d . . . . .
H6 H 0.690266 -0.057022 0.976499 0.032 Uiso 1 1 calc R . . . .
C7 C 0.7577(3) 0.05415(17) 0.9343(3) 0.0215(6) Uani 1 1 d . . . . .
C8 C 0.7930(3) 0.08797(17) 1.0721(2) 0.0248(6) Uani 1 1 d . . . . .
H8 H 0.817035 0.147355 1.069704 0.030 Uiso 1 1 calc R . . . .
C9 C 0.9182(3) 0.04363(19) 1.1632(3) 0.0303(7) Uani 1 1 d . . . . .
H9A H 0.895559 -0.014394 1.169262 0.045 Uiso 1 1 calc GR . . . .
H9B H 0.942085 0.068676 1.249729 0.045 Uiso 1 1 calc GR . . . .
H9C H 0.997242 0.048226 1.128818 0.045 Uiso 1 1 calc GR . . . .
C10 C 0.6695(4) 0.0810(2) 1.1260(3) 0.0391(8) Uani 1 1 d . . . . .
H10A H 0.587325 0.105369 1.064023 0.059 Uiso 1 1 calc GR . . . .
H10B H 0.690617 0.110236 1.209118 0.059 Uiso 1 1 calc GR . . . .
H10C H 0.651673 0.023096 1.139223 0.059 Uiso 1 1 calc GR . . . .
C11 C 0.7685(3) 0.11601(18) 0.5915(2) 0.0257(6) Uani 1 1 d . . . . .
H11 H 0.800746 0.172375 0.623231 0.031 Uiso 1 1 calc R . . . .
C12 C 0.6336(3) 0.1246(2) 0.4784(3) 0.0354(7) Uani 1 1 d . . . . .
H12A H 0.606923 0.070897 0.437547 0.053 Uiso 1 1 calc GR . . . .
H12B H 0.648019 0.163133 0.413944 0.053 Uiso 1 1 calc GR . . . .
H12C H 0.559768 0.145158 0.511668 0.053 Uiso 1 1 calc GR . . . .
C13 C 0.8814(3) 0.0758(2) 0.5441(3) 0.0326(7) Uani 1 1 d . . . . .
H13A H 0.967984 0.073328 0.615891 0.049 Uiso 1 1 calc GR . . . .
H13B H 0.895819 0.108308 0.472755 0.049 Uiso 1 1 calc GR . . . .
H13C H 0.852565 0.020159 0.513241 0.049 Uiso 1 1 calc GR . . . .
C14 C 0.9965(3) 0.17485(16) 0.9080(3) 0.0210(6) Uani 1 1 d . . . . .
H14A H 1.035002 0.171747 0.833850 0.025 Uiso 1 1 calc R . . . .
H14B H 1.025084 0.124876 0.961550 0.025 Uiso 1 1 calc R . . . .
C15 C 1.0523(4) 0.250000 0.9888(4) 0.0220(8) Uani 1 2 d S T P . .
H15A H 1.154803 0.250000 1.015097 0.026 Uiso 1 2 calc RS T P . .
H15B H 1.022744 0.250000 1.068346 0.026 Uiso 1 2 calc RS T P . .
B1 B 0.6088(5) 0.250000 0.7791(4) 0.0280(11) Uani 1 2 d S T P . .
C2 C 0.1113(8) 0.250000 0.4273(7) 0.155(6) Uani 1 2 d S T P . .
H2A H 0.119791 0.298765 0.483931 0.186 Uiso 0.5 1 calc R . . . .
H2B H 0.119790 0.201235 0.483931 0.186 Uiso 0.5 1 calc R . . . .
H1A H 0.576(5) 0.250000 0.672(4) 0.036(12) Uiso 1 2 d S T P . .
H1B H 0.561(3) 0.200(2) 0.816(3) 0.041(9) Uiso 1 1 d . . . . .

loop_
_atom_site_aniso_label
_atom_site_aniso_U_11
_atom_site_aniso_U_22
_atom_site_aniso_U_33
_atom_site_aniso_U_23
_atom_site_aniso_U_13
_atom_site_aniso_U_12
Ga1 0.0159(2) 0.0299(3) 0.0316(3) 0.000 0.00813(18) 0.000
Cl1 0.0279(4) 0.0489(5) 0.0538(5) -0.0103(4) 0.0109(4) -0.0179(4)
Cl2 0.0353(6) 0.0453(7) 0.0345(6) 0.000 0.0183(5) 0.000
Cl3 0.0769(9) 0.0337(6) 0.0294(6) 0.000 0.0096(6) 0.000
Cl4 0.0876(13) 0.1079(15) 0.0697(11) 0.000 0.0374(10) 0.000
N0AA 0.0160(11) 0.0218(12) 0.0139(10) 0.0004(9) 0.0037(9) -0.0025(9)
C1 0.0191(19) 0.027(2) 0.0068(16) 0.000 0.0059(14) 0.000
C0AA 0.0177(13) 0.0211(14) 0.0209(13) -0.0008(11) 0.0064(11) -0.0038(11)
C3 0.0206(14) 0.0293(15) 0.0177(13) -0.0018(11) 0.0048(11) -0.0054(12)
C4 0.0320(16) 0.0331(17) 0.0224(14) -0.0070(12) 0.0062(12) -0.0116(13)
C5 0.0349(17) 0.0273(16) 0.0334(16) -0.0030(13) 0.0103(13) -0.0138(13)
C6 0.0290(16) 0.0270(15) 0.0257(14) 0.0049(12) 0.0121(12) -0.0058(12)
C7 0.0214(14) 0.0243(14) 0.0202(13) 0.0004(11) 0.0083(11) -0.0004(11)
C8 0.0365(16) 0.0229(14) 0.0174(13) 0.0004(11) 0.0116(12) 0.0014(12)
C9 0.0370(17) 0.0338(17) 0.0202(14) -0.0017(12) 0.0086(12) 0.0016(14)
C10 0.046(2) 0.047(2) 0.0341(17) 0.0094(15) 0.0270(15) 0.0163(16)
C11 0.0304(15) 0.0311(16) 0.0152(13) -0.0007(11) 0.0060(11) -0.0063(13)
C12 0.0373(18) 0.048(2) 0.0182(14) -0.0004(13) 0.0042(13) -0.0039(15)
C13 0.0394(18) 0.0402(18) 0.0217(15) 0.0010(13) 0.0143(13) -0.0048(14)
C14 0.0145(13) 0.0227(15) 0.0260(14) 0.0000(11) 0.0062(11) 0.0012(11)
C15 0.0152(18) 0.026(2) 0.0226(19) 0.000 0.0019(15) 0.000
B1 0.017(2) 0.050(3) 0.020(2) 0.000 0.0096(19) 0.000
C2 0.057(5) 0.348(18) 0.048(4) 0.000 -0.001(4) 0.000

loop_
_atom_type_symbol
_atom_type_description
_atom_type_scat_dispersion_real
_atom_type_scat_dispersion_imag
_atom_type_scat_source
C C 0.0033 0.0016 'International Tables Vol C Tables 4.2.6.8 and 6.1.1.4'
H H 0.0000 0.0000 'International Tables Vol C Tables 4.2.6.8 and 6.1.1.4'
B B 0.0013 0.0007 'International Tables Vol C Tables 4.2.6.8 and 6.1.1.4'
Cl Cl 0.1484 0.1585 'International Tables Vol C Tables 4.2.6.8 and 6.1.1.4'
Ga Ga 0.2307 1.6083 'International Tables Vol C Tables 4.2.6.8 and 6.1.1.4'
N N 0.0061 0.0033 'International Tables Vol C Tables 4.2.6.8 and 6.1.1.4'

loop_
_geom_angle_atom_site_label_1
_geom_angle_atom_site_label_2
_geom_angle_atom_site_label_3
_geom_angle
_geom_angle_site_symmetry_1
_geom_angle_site_symmetry_3
_geom_angle_publ_flag
Cl1 Ga1 Cl1 106.06(5) . 4_565 ?
Cl1 Ga1 B1 108.67(7) . . ?
Cl1 Ga1 B1 108.67(7) 4_565 . ?
Cl1 Ga1 H1B 89.7(10) . . ?
Cl1 Ga1 H1B 135.4(10) 4_565 . ?
Cl2 Ga1 Cl1 110.59(3) . 4_565 ?
Cl2 Ga1 Cl1 110.59(3) . . ?
Cl2 Ga1 B1 112.04(12) . . ?
Cl2 Ga1 H1B 101.7(10) . . ?
B1 Ga1 H1B 28.0(10) . . ?
C1 N0AA C0AA 123.1(2) . . ?
C1 N0AA C14 123.1(2) . . ?
C0AA N0AA C14 113.8(2) . . ?
N0AA C1 N0AA 119.3(3) 4_565 . ?
N0AA C1 B1 120.29(16) . . ?
N0AA C1 B1 120.29(16) 4_565 . ?
C3 C0AA N0AA 118.7(2) . . ?
C7 C0AA N0AA 118.3(2) . . ?
C7 C0AA C3 122.8(2) . . ?
C0AA C3 C11 123.4(2) . . ?
C4 C3 C0AA 117.0(2) . . ?
C4 C3 C11 119.5(2) . . ?
C3 C4 H4 119.3 . . ?
C5 C4 C3 121.3(3) . . ?
C5 C4 H4 119.3 . . ?
C4 C5 H5 119.9 . . ?
C6 C5 C4 120.2(3) . . ?
C6 C5 H5 119.9 . . ?
C5 C6 H6 119.5 . . ?
C5 C6 C7 120.9(3) . . ?
C7 C6 H6 119.5 . . ?
C0AA C7 C8 122.6(2) . . ?
C6 C7 C0AA 117.7(2) . . ?
C6 C7 C8 119.7(2) . . ?
C7 C8 H8 108.2 . . ?
C7 C8 C9 111.2(2) . . ?
C7 C8 C10 111.4(2) . . ?
C9 C8 H8 108.2 . . ?
C9 C8 C10 109.5(2) . . ?
C10 C8 H8 108.2 . . ?
C8 C9 H9A 109.5 . . ?
C8 C9 H9B 109.5 . . ?
C8 C9 H9C 109.5 . . ?
H9A C9 H9B 109.5 . . ?
H9A C9 H9C 109.5 . . ?
H9B C9 H9C 109.5 . . ?
C8 C10 H10A 109.5 . . ?
C8 C10 H10B 109.5 . . ?
C8 C10 H10C 109.5 . . ?
H10A C10 H10B 109.5 . . ?
H10A C10 H10C 109.5 . . ?
H10B C10 H10C 109.5 . . ?
C3 C11 H11 107.9 . . ?
C3 C11 C12 111.2(2) . . ?
C3 C11 C13 111.3(2) . . ?
C12 C11 H11 107.9 . . ?
C13 C11 H11 107.9 . . ?
C13 C11 C12 110.3(2) . . ?
C11 C12 H12A 109.5 . . ?
C11 C12 H12B 109.5 . . ?
C11 C12 H12C 109.5 . . ?
H12A C12 H12B 109.5 . . ?
H12A C12 H12C 109.5 . . ?
H12B C12 H12C 109.5 . . ?
C11 C13 H13A 109.5 . . ?
C11 C13 H13B 109.5 . . ?
C11 C13 H13C 109.5 . . ?
H13A C13 H13B 109.5 . . ?
H13A C13 H13C 109.5 . . ?
H13B C13 H13C 109.5 . . ?
N0AA C14 H14A 109.7 . . ?
N0AA C14 H14B 109.7 . . ?
N0AA C14 C15 109.6(2) . . ?
H14A C14 H14B 108.2 . . ?
C15 C14 H14A 109.7 . . ?
C15 C14 H14B 109.7 . . ?
C14 C15 C14 108.4(3) . 4_565 ?
C14 C15 H15A 110.0 4_565 . ?
C14 C15 H15A 110.0 . . ?
C14 C15 H15B 110.0 4_565 . ?
C14 C15 H15B 110.0 . . ?
H15A C15 H15B 108.4 . . ?
Ga1 B1 H1A 102(2) . . ?
Ga1 B1 H1B 52.5(17) . . ?
C1 B1 Ga1 146.6(3) . . ?
C1 B1 H1A 112(2) . . ?
C1 B1 H1B 112.3(17) . . ?
H1A B1 H1B 111(2) . . ?
Cl3 C2 H2A 107.1 . . ?
Cl3 C2 H2B 107.1 . . ?
Cl4 C2 Cl3 121.0(5) . . ?
Cl4 C2 H2A 107.1 . . ?
Cl4 C2 H2B 107.1 . . ?
H2A C2 H2B 106.8 . . ?

loop_
_geom_bond_atom_site_label_1
_geom_bond_atom_site_label_2
_geom_bond_distance
_geom_bond_site_symmetry_2
_geom_bond_publ_flag
Ga1 Cl1 2.1755(8) 4_565 ?
Ga1 Cl1 2.1755(8) . ?
Ga1 Cl2 2.1584(12) . ?
Ga1 B1 2.280(5) . ?
Ga1 H1B 1.83(3) . ?
Cl3 C2 1.707(7) . ?
Cl4 C2 1.667(9) . ?
N0AA C1 1.337(3) . ?
N0AA C0AA 1.454(3) . ?
N0AA C14 1.478(3) . ?
C1 B1 1.596(6) . ?
C0AA C3 1.402(4) . ?
C0AA C7 1.398(4) . ?
C3 C4 1.392(4) . ?
C3 C11 1.519(4) . ?
C4 H4 0.9500 . ?
C4 C5 1.388(4) . ?
C5 H5 0.9500 . ?
C5 C6 1.378(4) . ?
C6 H6 0.9500 . ?
C6 C7 1.392(4) . ?
C7 C8 1.523(4) . ?
C8 H8 1.0000 . ?
C8 C9 1.530(4) . ?
C8 C10 1.533(4) . ?
C9 H9A 0.9800 . ?
C9 H9B 0.9800 . ?
C9 H9C 0.9800 . ?
C10 H10A 0.9800 . ?
C10 H10B 0.9800 . ?
C10 H10C 0.9800 . ?
C11 H11 1.0000 . ?
C11 C12 1.539(4) . ?
C11 C13 1.532(4) . ?
C12 H12A 0.9800 . ?
C12 H12B 0.9800 . ?
C12 H12C 0.9800 . ?
C13 H13A 0.9800 . ?
C13 H13B 0.9800 . ?
C13 H13C 0.9800 . ?
C14 H14A 0.9900 . ?
C14 H14B 0.9900 . ?
C14 C15 1.510(3) . ?
C15 H15A 0.9900 . ?
C15 H15B 0.9900 . ?
B1 H1A 1.10(4) . ?
B1 H1B 1.08(3) . ?
C2 H2A 0.9900 . ?
C2 H2B 0.9900 . ?

loop_
_geom_torsion_atom_site_label_1
_geom_torsion_atom_site_label_2
_geom_torsion_atom_site_label_3
_geom_torsion_atom_site_label_4
_geom_torsion
_geom_torsion_site_symmetry_1
_geom_torsion_site_symmetry_2
_geom_torsion_site_symmetry_3
_geom_torsion_site_symmetry_4
_geom_torsion_publ_flag
N0AA C1 B1 Ga1 92.0(3) . . . . ?
N0AA C1 B1 Ga1 -92.0(3) 4_565 . . . ?
N0AA C0AA C3 C4 174.7(2) . . . . ?
N0AA C0AA C3 C11 -3.6(4) . . . . ?
N0AA C0AA C7 C6 -174.7(2) . . . . ?
N0AA C0AA C7 C8 5.2(4) . . . . ?
N0AA C14 C15 C14 -54.5(4) . . . 4_565 ?
C1 N0AA C0AA C3 84.2(3) . . . . ?
C1 N0AA C0AA C7 -100.9(3) . . . . ?
C1 N0AA C14 C15 27.8(4) . . . . ?
C0AA N0AA C1 N0AA -176.0(2) . . . 4_565 ?
C0AA N0AA C1 B1 0.0(4) . . . . ?
C0AA N0AA C14 C15 -154.6(2) . . . . ?
C0AA C3 C4 C5 0.1(4) . . . . ?
C0AA C3 C11 C12 -123.6(3) . . . . ?
C0AA C3 C11 C13 112.9(3) . . . . ?
C0AA C7 C8 C9 -110.9(3) . . . . ?
C0AA C7 C8 C10 126.7(3) . . . . ?
C3 C0AA C7 C6 -0.1(4) . . . . ?
C3 C0AA C7 C8 179.9(2) . . . . ?
C3 C4 C5 C6 -0.2(5) . . . . ?
C4 C3 C11 C12 58.1(4) . . . . ?
C4 C3 C11 C13 -65.4(3) . . . . ?
C4 C5 C6 C7 0.2(5) . . . . ?
C5 C6 C7 C0AA -0.1(4) . . . . ?
C5 C6 C7 C8 179.9(3) . . . . ?
C6 C7 C8 C9 69.1(3) . . . . ?
C6 C7 C8 C10 -53.3(3) . . . . ?
C7 C0AA C3 C4 0.1(4) . . . . ?
C7 C0AA C3 C11 -178.2(3) . . . . ?
C11 C3 C4 C5 178.5(3) . . . . ?
C14 N0AA C1 N0AA 1.4(5) . . . 4_565 ?
C14 N0AA C1 B1 177.4(3) . . . . ?
C14 N0AA C0AA C3 -93.4(3) . . . . ?
C14 N0AA C0AA C7 81.4(3) . . . . ?
